data_7235374
loop_
_publ_author_name
'Kyprianidou, Eleni J.'
'Lazarides, Theodore'
'Kaziannis, Spyridon'
'Kosmidis, Constantine'
'Itskos, Grigorios'
'Manos, Manolis J.'
'Tasiopoulos, Anastasios J.'

_publ_section_title
;
 Single crystal coordinating solvent exchange as a general method for the
 enhancement of the photoluminescence properties of lanthanide MOFs
;
_journal_issue 15
_journal_name_full 'Journal of Materials Chemistry A'
_journal_page_first 5258
_journal_paper_doi 10.1039/c3ta14489e
_journal_volume 2
_journal_year 2014
_chemical_formula_moiety 'C24 H22 Eu N3 O7'
_chemical_formula_sum 'C24 H22 Eu N3 O7'
_chemical_formula_weight 616.42
_space_group_IT_number 15
_space_group_name_Hall '-C 2yc'
_space_group_name_H-M_alt 'C 1 2/c 1'
_symmetry_cell_setting monoclinic
_symmetry_space_group_name_H-M 'C 1 2/c 1'
_atom_sites_solution_hydrogens geom
_atom_sites_solution_primary direct
_atom_sites_solution_secondary difmap
_audit_creation_method SHELXL-97
_cell_angle_alpha 90.00
_cell_angle_beta 98.518(8)
_cell_angle_gamma 90.00
_cell_formula_units_Z 8
_cell_length_a 29.463(2)
_cell_length_b 14.6190(11)
_cell_length_c 12.2810(16)
_cell_measurement_reflns_used 3760
_cell_measurement_temperature 100(2)
_cell_measurement_theta_max 28.8644
_cell_measurement_theta_min 3.0382
_cell_volume 5231.3(9)
_computing_cell_refinement 'CrysAlis RED'
_computing_data_collection 'CrysAlis CCD'
_computing_data_reduction 'CrysAlis RED'
_computing_molecular_graphics
;
 DIAMOND (Brandenburg, 2006)
 MERCURY (Bruno et al. 2002)
;
_computing_publication_material 'WINGX (Farrugia, 1999)'
_computing_structure_refinement 'SHELXL-97 (Sheldrick, 1997)'
_computing_structure_solution 'SHELXL-97 (Sheldrick, 1997)'
_diffrn_ambient_temperature 100(2)
_diffrn_detector_area_resol_mean 10.4223
_diffrn_measured_fraction_theta_full 0.996
_diffrn_measured_fraction_theta_max 0.996
_diffrn_measurement_device_type 'SuperNova, Dual, Cu at zero, Atlas'
_diffrn_measurement_method '\w scans'
_diffrn_radiation_monochromator mirror
_diffrn_radiation_source 'SuperNova (Mo) X-ray Source'
_diffrn_radiation_type MoK\a
_diffrn_radiation_wavelength 0.71073
_diffrn_reflns_av_R_equivalents 0.0547
_diffrn_reflns_av_sigmaI/netI 0.0646
_diffrn_reflns_limit_h_max 27
_diffrn_reflns_limit_h_min -34
_diffrn_reflns_limit_k_max 17
_diffrn_reflns_limit_k_min -17
_diffrn_reflns_limit_l_max 14
_diffrn_reflns_limit_l_min -9
_diffrn_reflns_number 11119
_diffrn_reflns_theta_full 25.00
_diffrn_reflns_theta_max 25.00
_diffrn_reflns_theta_min 3.25
_exptl_absorpt_coefficient_mu 2.443
_exptl_absorpt_correction_T_max 1.00000
_exptl_absorpt_correction_T_min 0.39759
_exptl_absorpt_correction_type multi-scan
_exptl_absorpt_process_details 'Empirical absorption correction (CrysAlis RED, Oxford Diffraction)'
_exptl_crystal_colour colorless
_exptl_crystal_density_diffrn 1.565
_exptl_crystal_density_method 'not measured'
_exptl_crystal_description plate
_exptl_crystal_F_000 2448
_exptl_crystal_size_max 0.08
_exptl_crystal_size_mid 0.07
_exptl_crystal_size_min 0.04
_refine_diff_density_max 2.837
_refine_diff_density_min -1.513
_refine_diff_density_rms 0.197
_refine_ls_extinction_method none
_refine_ls_goodness_of_fit_ref 1.062
_refine_ls_hydrogen_treatment mixed
_refine_ls_matrix_type full
_refine_ls_number_parameters 319
_refine_ls_number_reflns 4591
_refine_ls_number_restraints 19
_refine_ls_restrained_S_all 1.061
_refine_ls_R_factor_all 0.0779
_refine_ls_R_factor_gt 0.0626
_refine_ls_shift/su_max 0.002
_refine_ls_shift/su_mean 0.000
_refine_ls_structure_factor_coef Fsqd
_refine_ls_weighting_details 'calc w=1/[\s^2^(Fo^2^)+(0.0887P)^2^+60.1560P] where P=(Fo^2^+2Fc^2^)/3'
_refine_ls_weighting_scheme calc
_refine_ls_wR_factor_gt 0.1609
_refine_ls_wR_factor_ref 0.1719
_reflns_number_gt 3660
_reflns_number_total 4591
_reflns_threshold_expression >2sigma(I)
_cod_data_source_file c3ta14489e2.cif
_cod_data_source_block UCY-8-etmIm
_cod_depositor_comments
;
The following automatic conversions were performed:

data item '_symmetry_cell_setting' value 'Monoclinic' was changed to
'monoclinic' in accordance with the
/home/saulius/struct/COD-crude-data/automatic-downloads/DataCite-retrospective/RSC/depositions/lib/dictionaries/cif_core.dic
dictionary named 'cif_core.dic' version 2.4.2 last updated on
2011-04-26.

Automatic conversion script
Id: cif_fix_values 6909 2019-04-08 15:41:33Z antanas 
;
_cod_original_sg_symbol_H-M 'C 2/c'
_cod_database_code 7235374

loop_
_symmetry_equiv_pos_as_xyz
'x, y, z'
'-x, y, -z+1/2'
'x+1/2, y+1/2, z'
'-x+1/2, y+1/2, -z+1/2'
'-x, -y, -z'
'x, -y, z-1/2'
'-x+1/2, -y+1/2, -z'
'x+1/2, -y+1/2, z-1/2'

loop_
_atom_site_label
_atom_site_type_symbol
_atom_site_fract_x
_atom_site_fract_y
_atom_site_fract_z
_atom_site_U_iso_or_equiv
_atom_site_adp_type
_atom_site_occupancy
_atom_site_symmetry_multiplicity
_atom_site_calc_flag
_atom_site_refinement_flags
Eu1 Eu 0.815777(13) 0.29165(3) 0.54546(3) 0.02745(19) Uani 1 1 d .
O1 O 0.8780(2) 0.1873(4) 0.5137(6) 0.0457(17) Uani 1 1 d .
O2 O 0.8864(2) 0.3292(4) 0.4571(5) 0.0395(15) Uani 1 1 d .
O3 O 0.78959(19) 0.4325(4) 0.4563(5) 0.0325(13) Uani 1 1 d .
O4 O 0.77156(18) 0.1558(4) 0.5362(5) 0.0292(13) Uani 1 1 d .
O5 O 0.76964(19) 0.3222(4) 0.6819(5) 0.0344(14) Uani 1 1 d .
O6 O 0.7982(2) 0.2490(4) 0.3567(5) 0.0375(14) Uani 1 1 d .
O7 O 0.8524(3) 0.2129(4) 0.7166(6) 0.0506(18) Uani 1 1 d U
C1 C 0.9006(3) 0.2478(7) 0.4700(8) 0.039(2) Uani 1 1 d .
C2 C 0.9457(3) 0.2210(6) 0.4367(8) 0.037(2) Uani 1 1 d .
C3 C 0.9584(3) 0.1294(7) 0.4337(9) 0.051(3) Uani 1 1 d .
H3 H 0.9380 0.0839 0.4479 0.061 Uiso 1 1 calc R
C4 C 1.0017(3) 0.1060(7) 0.4091(9) 0.050(3) Uani 1 1 d .
H4 H 1.0101 0.0450 0.4041 0.061 Uiso 1 1 calc R
C5 C 1.0325(3) 0.1759(7) 0.3920(9) 0.042(2) Uani 1 1 d .
C6 C 1.0192(4) 0.2645(8) 0.3918(11) 0.064(3) Uani 1 1 d .
H6 H 1.0391 0.3104 0.3755 0.077 Uiso 1 1 calc R
C7 C 0.9760(4) 0.2871(7) 0.4158(11) 0.056(3) Uani 1 1 d .
H7 H 0.9676 0.3483 0.4177 0.067 Uiso 1 1 calc R
C8 C 1.0796(3) 0.1551(7) 0.3708(9) 0.046(2) Uani 1 1 d D
H16 H 1.102(3) 0.203(5) 0.374(9) 0.055 Uiso 1 1 d D
C9 C 0.7457(3) 0.4187(5) 0.4383(7) 0.0299(18) Uani 1 1 d .
C10 C 0.7160(3) 0.4928(5) 0.3859(7) 0.0288(18) Uani 1 1 d .
C11 C 0.6695(3) 0.4975(6) 0.3959(7) 0.0331(19) Uani 1 1 d .
H11 H 0.6564 0.4532 0.4359 0.040 Uiso 1 1 calc R
C12 C 0.6428(3) 0.5689(6) 0.3454(8) 0.037(2) Uani 1 1 d .
C13 C 0.6616(3) 0.6306(6) 0.2790(7) 0.0335(19) Uani 1 1 d .
H13 H 0.6432 0.6758 0.2419 0.040 Uiso 1 1 calc R
C14 C 0.7073(3) 0.6257(6) 0.2676(7) 0.0302(18) Uani 1 1 d .
C15 C 0.7354(3) 0.5582(6) 0.3239(7) 0.0313(19) Uani 1 1 d .
H15 H 0.7667 0.5571 0.3200 0.038 Uiso 1 1 calc R
C16 C 0.7277(3) 0.3100(6) 0.6936(8) 0.032(2) Uani 1 1 d .
C17 C 0.8516(4) 0.4961(8) 0.7104(10) 0.059(3) Uani 1 1 d .
C18 C 0.9194(5) 0.4538(9) 0.7995(14) 0.095(5) Uani 1 1 d U
C19 C 0.9039(4) 0.3926(9) 0.7232(12) 0.079(4) Uani 1 1 d .
H19 H 0.9197 0.3398 0.7097 0.094 Uiso 1 1 calc R
C20 C 0.9635(6) 0.4583(13) 0.8787(15) 0.117(6) Uani 1 1 d U
H20A H 0.9639 0.5130 0.9221 0.175 Uiso 1 1 calc R
H20B H 0.9890 0.4590 0.8382 0.175 Uiso 1 1 calc R
H20C H 0.9657 0.4059 0.9262 0.175 Uiso 1 1 calc R
C21 C 0.8114(4) 0.5560(9) 0.6755(10) 0.062(3) Uani 1 1 d .
H21A H 0.8037 0.5885 0.7391 0.075 Uiso 1 1 calc R
H21B H 0.7853 0.5183 0.6465 0.075 Uiso 1 1 calc R
C22 C 0.8202(5) 0.6250(8) 0.5882(13) 0.083(4) Uani 1 1 d .
H22A H 0.7932 0.6615 0.5677 0.124 Uiso 1 1 calc R
H22B H 0.8275 0.5932 0.5247 0.124 Uiso 1 1 calc R
H22C H 0.8454 0.6638 0.6172 0.124 Uiso 1 1 calc R
C23 C 0.8479(5) 0.2209(9) 0.8315(11) 0.075(4) Uani 1 1 d U
H23A H 0.8347 0.2799 0.8447 0.090 Uiso 1 1 calc R
H23B H 0.8781 0.2175 0.8755 0.090 Uiso 1 1 calc R
C24 C 0.8187(6) 0.1479(11) 0.8657(13) 0.097(5) Uani 1 1 d U
H24A H 0.8159 0.1555 0.9420 0.146 Uiso 1 1 calc R
H24B H 0.8322 0.0895 0.8550 0.146 Uiso 1 1 calc R
H24C H 0.7888 0.1511 0.8222 0.146 Uiso 1 1 calc R
N1 N 1.0960(2) 0.0747(5) 0.3624(7) 0.0424(19) Uani 1 1 d .
N2 N 0.8609(3) 0.4165(5) 0.6651(7) 0.0445(19) Uani 1 1 d .
N3 N 0.8855(4) 0.5219(7) 0.7927(9) 0.076(3) Uani 1 1 d U

loop_
_atom_site_aniso_label
_atom_site_aniso_U_11
_atom_site_aniso_U_22
_atom_site_aniso_U_33
_atom_site_aniso_U_23
_atom_site_aniso_U_13
_atom_site_aniso_U_12
Eu1 0.0194(3) 0.0195(3) 0.0433(3) -0.00101(17) 0.00422(18) 0.00046(15)
O1 0.032(4) 0.032(4) 0.076(5) 0.012(3) 0.018(3) 0.009(3)
O2 0.032(3) 0.025(3) 0.063(4) -0.004(3) 0.009(3) 0.002(3)
O3 0.026(3) 0.022(3) 0.048(4) 0.000(3) 0.000(2) 0.002(2)
O4 0.024(3) 0.019(3) 0.044(3) 0.001(2) 0.003(2) 0.002(2)
O5 0.022(3) 0.033(3) 0.048(4) -0.005(3) 0.005(2) -0.003(2)
O6 0.030(3) 0.027(3) 0.058(4) -0.011(3) 0.013(3) -0.005(3)
O7 0.054(5) 0.047(4) 0.046(4) -0.001(3) -0.007(3) 0.008(3)
C1 0.033(5) 0.034(5) 0.049(6) -0.004(4) 0.004(4) 0.011(4)
C2 0.031(5) 0.027(5) 0.055(6) 0.007(4) 0.007(4) -0.006(4)
C3 0.035(5) 0.035(5) 0.089(8) 0.008(5) 0.027(5) -0.002(4)
C4 0.040(6) 0.037(6) 0.078(8) 0.008(5) 0.019(5) 0.010(4)
C5 0.021(5) 0.034(5) 0.073(7) 0.009(5) 0.013(4) 0.007(4)
C6 0.038(6) 0.047(7) 0.111(10) 0.011(7) 0.030(6) 0.001(5)
C7 0.031(6) 0.030(5) 0.112(10) 0.008(5) 0.023(6) 0.013(4)
C8 0.030(5) 0.039(6) 0.068(7) 0.009(5) 0.008(5) 0.002(4)
C9 0.025(4) 0.018(4) 0.046(5) -0.006(4) 0.003(4) -0.001(3)
C10 0.026(4) 0.023(4) 0.037(5) -0.001(3) 0.003(3) 0.000(3)
C11 0.033(5) 0.030(5) 0.035(5) 0.009(4) 0.004(4) 0.002(4)
C12 0.014(4) 0.028(5) 0.069(6) 0.001(4) 0.008(4) 0.000(3)
C13 0.026(4) 0.024(4) 0.051(5) 0.005(4) 0.006(4) 0.007(4)
C14 0.022(4) 0.023(4) 0.046(5) 0.002(4) 0.006(3) -0.002(3)
C15 0.024(4) 0.028(4) 0.042(5) 0.003(4) 0.006(3) 0.000(3)
C16 0.023(5) 0.027(4) 0.047(5) 0.001(4) 0.008(4) 0.001(3)
C17 0.036(6) 0.051(7) 0.087(9) -0.003(6) 0.004(5) -0.004(5)
C18 0.086(10) 0.050(7) 0.126(13) -0.014(8) -0.056(9) 0.004(7)
C19 0.050(7) 0.049(7) 0.128(12) -0.024(7) -0.018(7) -0.002(6)
C20 0.115(7) 0.112(7) 0.117(7) -0.001(5) -0.001(5) 0.002(5)
C21 0.049(7) 0.070(8) 0.071(8) -0.002(6) 0.018(6) 0.002(6)
C22 0.072(9) 0.037(6) 0.141(13) 0.008(8) 0.023(8) -0.018(6)
C23 0.077(10) 0.073(9) 0.068(9) 0.004(7) -0.011(7) 0.012(7)
C24 0.100(6) 0.095(6) 0.096(6) 0.005(5) 0.014(4) -0.006(5)
N1 0.027(4) 0.034(4) 0.069(6) 0.013(4) 0.017(4) 0.006(3)
N2 0.036(4) 0.036(4) 0.061(5) -0.010(4) 0.005(4) -0.001(4)
N3 0.080(8) 0.059(7) 0.079(8) -0.002(6) -0.018(6) -0.010(6)

loop_
_atom_type_symbol
_atom_type_description
_atom_type_scat_dispersion_real
_atom_type_scat_dispersion_imag
_atom_type_scat_source
C C 0.0033 0.0016 'International Tables Vol C Tables 4.2.6.8 and 6.1.1.4'
H H 0.0000 0.0000 'International Tables Vol C Tables 4.2.6.8 and 6.1.1.4'
N N 0.0061 0.0033 'International Tables Vol C Tables 4.2.6.8 and 6.1.1.4'
O O 0.0106 0.0060 'International Tables Vol C Tables 4.2.6.8 and 6.1.1.4'
Eu Eu -0.1578 3.6682 'International Tables Vol C Tables 4.2.6.8 and 6.1.1.4'

loop_
_geom_angle_atom_site_label_1
_geom_angle_atom_site_label_2
_geom_angle_atom_site_label_3
_geom_angle
_geom_angle_site_symmetry_1
_geom_angle_site_symmetry_3
O5 Eu1 O4 79.7(2) . .
O5 Eu1 O6 132.7(2) . .
O4 Eu1 O6 72.2(2) . .
O5 Eu1 O3 89.0(2) . .
O4 Eu1 O3 123.97(19) . .
O6 Eu1 O3 76.8(2) . .
O5 Eu1 O1 138.9(2) . .
O4 Eu1 O1 83.7(2) . .
O6 Eu1 O1 75.1(2) . .
O3 Eu1 O1 130.9(2) . .
O5 Eu1 O7 73.2(2) . .
O4 Eu1 O7 79.6(2) . .
O6 Eu1 O7 134.7(2) . .
O3 Eu1 O7 147.9(2) . .
O1 Eu1 O7 66.9(2) . .
O5 Eu1 O2 149.1(2) . .
O4 Eu1 O2 129.72(19) . .
O6 Eu1 O2 73.5(2) . .
O3 Eu1 O2 81.29(19) . .
O1 Eu1 O2 52.5(2) . .
O7 Eu1 O2 100.3(2) . .
O5 Eu1 N2 76.3(2) . .
O4 Eu1 N2 148.5(2) . .
O6 Eu1 N2 139.3(2) . .
O3 Eu1 N2 76.0(2) . .
O1 Eu1 N2 101.3(2) . .
O7 Eu1 N2 74.1(2) . .
O2 Eu1 N2 72.9(2) . .
O5 Eu1 O4 66.13(19) . 7_656
O4 Eu1 O4 74.70(19) . 7_656
O6 Eu1 O4 70.05(19) . 7_656
O3 Eu1 O4 51.00(17) . 7_656
O1 Eu1 O4 143.1(2) . 7_656
O7 Eu1 O4 134.8(2) . 7_656
O2 Eu1 O4 124.65(19) . 7_656
N2 Eu1 O4 112.8(2) . 7_656
O5 Eu1 C1 153.8(2) . .
O4 Eu1 C1 107.3(2) . .
O6 Eu1 C1 72.6(2) . .
O3 Eu1 C1 106.3(2) . .
O1 Eu1 C1 26.3(2) . .
O7 Eu1 C1 83.1(3) . .
O2 Eu1 C1 26.2(2) . .
N2 Eu1 C1 86.7(3) . .
O4 Eu1 C1 139.9(2) 7_656 .
O5 Eu1 C9 76.0(2) . .
O4 Eu1 C9 99.4(2) . .
O6 Eu1 C9 72.1(2) . .
O3 Eu1 C9 25.6(2) . .
O1 Eu1 C9 144.2(2) . .
O7 Eu1 C9 148.8(2) . .
O2 Eu1 C9 103.7(2) . .
N2 Eu1 C9 94.4(2) . .
O4 Eu1 C9 25.38(19) 7_656 .
C1 Eu1 C9 125.8(3) . .
O5 Eu1 Eu1 67.89(14) . 7_656
O4 Eu1 Eu1 40.45(13) . 7_656
O6 Eu1 Eu1 65.94(14) . 7_656
O3 Eu1 Eu1 84.42(13) . 7_656
O1 Eu1 Eu1 118.29(17) . 7_656
O7 Eu1 Eu1 111.68(18) . 7_656
O2 Eu1 Eu1 139.05(15) . 7_656
N2 Eu1 Eu1 139.28(18) . 7_656
O4 Eu1 Eu1 34.25(11) 7_656 7_656
C1 Eu1 Eu1 133.41(19) . 7_656
C9 Eu1 Eu1 59.18(15) . 7_656
C1 O1 Eu1 94.9(5) . .
C1 O2 Eu1 91.1(5) . .
C9 O3 Eu1 100.9(5) . .
C9 O4 Eu1 162.1(5) 7_656 .
C9 O4 Eu1 86.6(4) 7_656 7_656
Eu1 O4 Eu1 105.30(19) . 7_656
C16 O5 Eu1 136.5(6) . .
C16 O6 Eu1 133.6(6) 7_656 .
C23 O7 Eu1 134.1(7) . .
O2 C1 O1 121.6(8) . .
O2 C1 C2 120.1(8) . .
O1 C1 C2 118.4(8) . .
O2 C1 Eu1 62.7(4) . .
O1 C1 Eu1 58.9(5) . .
C2 C1 Eu1 176.4(7) . .
C7 C2 C3 119.3(9) . .
C7 C2 C1 119.9(8) . .
C3 C2 C1 120.6(8) . .
C2 C3 C4 119.9(9) . .
C2 C3 H3 120.1 . .
C4 C3 H3 120.1 . .
C3 C4 C5 119.1(9) . .
C3 C4 H4 120.5 . .
C5 C4 H4 120.5 . .
C6 C5 C4 120.4(9) . .
C6 C5 C8 118.3(9) . .
C4 C5 C8 121.3(9) . .
C5 C6 C7 120.0(10) . .
C5 C6 H6 120.0 . .
C7 C6 H6 120.0 . .
C2 C7 C6 121.2(9) . .
C2 C7 H7 119.4 . .
C6 C7 H7 119.4 . .
N1 C8 C5 125.3(9) . .
N1 C8 H16 114(7) . .
C5 C8 H16 120(7) . .
O4 C9 O3 121.4(7) 7_656 .
O4 C9 C10 120.5(7) 7_656 .
O3 C9 C10 118.1(7) . .
O4 C9 Eu1 68.0(4) 7_656 .
O3 C9 Eu1 53.5(4) . .
C10 C9 Eu1 171.4(5) . .
C11 C10 C15 120.0(7) . .
C11 C10 C9 121.5(7) . .
C15 C10 C9 118.4(7) . .
C10 C11 C12 119.6(8) . .
C10 C11 H11 120.2 . .
C12 C11 H11 120.2 . .
C13 C12 C11 120.0(8) . .
C13 C12 N1 121.8(8) . 3_455
C11 C12 N1 118.2(8) . 3_455
C14 C13 C12 120.6(8) . .
C14 C13 H13 119.7 . .
C12 C13 H13 119.7 . .
C13 C14 C15 120.1(8) . .
C13 C14 C16 121.1(7) . 6_565
C15 C14 C16 118.8(7) . 6_565
C10 C15 C14 119.5(7) . .
C10 C15 H15 120.2 . .
C14 C15 H15 120.2 . .
O6 C16 O5 124.7(8) 7_656 .
O6 C16 C14 117.6(7) 7_656 6_566
O5 C16 C14 117.6(7) . 6_566
N2 C17 N3 112.2(10) . .
N2 C17 C21 126.6(10) . .
N3 C17 C21 121.1(11) . .
C19 C18 N3 105.6(10) . .
C19 C18 C20 131.3(14) . .
N3 C18 C20 123.1(13) . .
C18 C19 N2 112.5(11) . .
C18 C19 H19 123.8 . .
N2 C19 H19 123.8 . .
C18 C20 H20A 109.5 . .
C18 C20 H20B 109.5 . .
H20A C20 H20B 109.5 . .
C18 C20 H20C 109.5 . .
H20A C20 H20C 109.5 . .
H20B C20 H20C 109.5 . .
C17 C21 C22 112.5(10) . .
C17 C21 H21A 109.1 . .
C22 C21 H21A 109.1 . .
C17 C21 H21B 109.1 . .
C22 C21 H21B 109.1 . .
H21A C21 H21B 107.8 . .
C21 C22 H22A 109.5 . .
C21 C22 H22B 109.5 . .
H22A C22 H22B 109.5 . .
C21 C22 H22C 109.5 . .
H22A C22 H22C 109.5 . .
H22B C22 H22C 109.5 . .
O7 C23 C24 111.3(12) . .
O7 C23 H23A 109.4 . .
C24 C23 H23A 109.4 . .
O7 C23 H23B 109.4 . .
C24 C23 H23B 109.4 . .
H23A C23 H23B 108.0 . .
C23 C24 H24A 109.5 . .
C23 C24 H24B 109.5 . .
H24A C24 H24B 109.5 . .
C23 C24 H24C 109.5 . .
H24A C24 H24C 109.5 . .
H24B C24 H24C 109.5 . .
C8 N1 C12 116.8(8) . 3_545
C17 N2 C19 103.3(9) . .
C17 N2 Eu1 137.2(7) . .
C19 N2 Eu1 117.6(7) . .
C17 N3 C18 106.5(10) . .

loop_
_geom_bond_atom_site_label_1
_geom_bond_atom_site_label_2
_geom_bond_distance
_geom_bond_site_symmetry_2
Eu1 O5 2.351(6) .
Eu1 O4 2.368(5) .
Eu1 O6 2.382(6) .
Eu1 O3 2.405(5) .
Eu1 O1 2.459(6) .
Eu1 O7 2.497(7) .
Eu1 O2 2.544(6) .
Eu1 N2 2.584(8) .
Eu1 O4 2.730(5) 7_656
Eu1 C1 2.863(9) .
Eu1 C9 2.939(8) .
O1 C1 1.272(12) .
O2 C1 1.264(11) .
O3 C9 1.295(10) .
O4 C9 1.262(9) 7_656
O4 Eu1 2.730(5) 7_656
O5 C16 1.277(10) .
O6 C16 1.252(11) 7_656
O7 C23 1.442(16) .
C1 C2 1.501(13) .
C2 C7 1.365(13) .
C2 C3 1.392(13) .
C3 C4 1.398(13) .
C3 H3 0.9300 .
C4 C5 1.401(13) .
C4 H4 0.9300 .
C5 C6 1.353(15) .
C5 C8 1.481(13) .
C6 C7 1.388(14) .
C6 H6 0.9300 .
C7 H7 0.9300 .
C8 N1 1.280(12) .
C8 H16 0.95(2) .
C9 O4 1.262(9) 7_656
C9 C10 1.478(11) .
C10 C11 1.395(12) .
C10 C15 1.396(11) .
C11 C12 1.397(12) .
C11 H11 0.9300 .
C12 C13 1.385(12) .
C12 N1 1.428(11) 3_455
C13 C14 1.376(11) .
C13 H13 0.9300 .
C14 C15 1.402(11) .
C14 C16 1.494(12) 6_565
C15 H15 0.9300 .
C16 O6 1.252(11) 7_656
C16 C14 1.494(12) 6_566
C17 N2 1.336(13) .
C17 N3 1.364(14) .
C17 C21 1.484(15) .
C18 C19 1.327(17) .
C18 N3 1.403(17) .
C18 C20 1.50(2) .
C19 N2 1.403(14) .
C19 H19 0.9300 .
C20 H20A 0.9600 .
C20 H20B 0.9600 .
C20 H20C 0.9600 .
C21 C22 1.522(17) .
C21 H21A 0.9700 .
C21 H21B 0.9700 .
C22 H22A 0.9600 .
C22 H22B 0.9600 .
C22 H22C 0.9600 .
C23 C24 1.47(2) .
C23 H23A 0.9700 .
C23 H23B 0.9700 .
C24 H24A 0.9600 .
C24 H24B 0.9600 .
C24 H24C 0.9600 .
N1 C12 1.428(11) 3_545

loop_
_platon_squeeze_void_nr
_platon_squeeze_void_average_x
_platon_squeeze_void_average_y
_platon_squeeze_void_average_z
_platon_squeeze_void_volume
_platon_squeeze_void_count_electrons
_platon_squeeze_void_content
1 0.000 0.854 0.250 124 33 ' '
2 0.500 0.354 0.250 124 33 ' '
3 0.000 0.146 0.750 124 33 ' '
4 0.500 0.646 0.750 124 33 ' '
